data_1547452
loop_
_publ_author_name
'Anuradha R. Pallipurath'
'Jonathan M. Skelton'
'Mark R. Warren'
'Naghmeh Kamali'
'Patrick McArdle'
'Andrea Erxleben'

_publ_section_title
;
 Sulfamerazine: Understanding the Influence of Slip Planes in the
 Polymorphic Phase Transformation through X-Ray Crystallographic Studies
 and ab Initio Lattice Dynamics
;
_journal_name_full 'Molecular Pharmaceutics'
_journal_page_first 3735
_journal_page_last 3748
_journal_paper_doi 10.1021/acs.molpharmaceut.5b00504
_journal_volume 12
_journal_year 2015
_chemical_formula_moiety 'C11 H12 N4 O2 S'
_chemical_formula_sum 'C11 H12 N4 O2 S'
_chemical_formula_weight 264.31
_chemical_name_common Sulfamerazine
_chemical_name_systematic 4-amino-N-(4-methylpyrimidin-2-yl)
_space_group_crystal_system orthorhombic
_space_group_IT_number 61
_space_group_name_Hall '-P 2ac 2ab'
_space_group_name_H-M_alt 'P b c a'
_symmetry_space_group_name_Hall '-P 2ac 2ab'
_symmetry_space_group_name_H-M 'P b c a'
_atom_sites_solution_hydrogens mixed
_cell_angle_alpha 90
_cell_angle_beta 90
_cell_angle_gamma 90
_cell_formula_units_Z 8
_cell_length_a 9.1445(3)
_cell_length_b 11.7130(3)
_cell_length_c 22.8862(5)
_cell_measurement_temperature 300
_cell_measurement_theta_max 28.4410
_cell_measurement_theta_min 1.7220
_cell_volume 2451.33(12)
_computing_cell_refinement
;
CrysAlisPro, Agilent Technologies,
Version 1.171.37.34 (release 22-05-2014 CrysAlis171 .NET)
(compiled May 22 2014,16:03:01)
;
_computing_data_collection
;
CrysAlisPro, Agilent Technologies,
Version 1.171.37.34 (release 22-05-2014 CrysAlis171 .NET)
(compiled May 22 2014,16:03:01)
;
_computing_data_reduction
;
CrysAlisPro, Agilent Technologies,
Version 1.171.37.34 (release 22-05-2014 CrysAlis171 .NET)
(compiled May 22 2014,16:03:01)
;
_computing_molecular_graphics OSCAIL
_computing_structure_refinement 'SHELXL-2014/7 (Sheldrick, 2014)'
_computing_structure_solution SHELXT
_diffrn_ambient_temperature 300
_diffrn_measured_fraction_theta_full 0.990
_diffrn_measured_fraction_theta_max 0.972
_diffrn_measurement_device 'CrystalLogic Kappa (3 circle)'
_diffrn_measurement_device_type 'Rigaku Saturn724+ (2x2 bin mode)'
_diffrn_measurement_method
;
omega rotation with 1 degree frames
;
_diffrn_measurement_specimen_support 'MiTeGen loop'
_diffrn_radiation_monochromator 'double crystal Silicon 111'
_diffrn_radiation_source 'Diamond Light Source Beamline I19'
_diffrn_radiation_type Synchrotron
_diffrn_radiation_wavelength 0.68890
_diffrn_reflns_av_R_equivalents 0.1317
_diffrn_reflns_av_unetI/netI 0.0676
_diffrn_reflns_Laue_measured_fraction_full 0.990
_diffrn_reflns_Laue_measured_fraction_max 0.972
_diffrn_reflns_limit_h_max 11
_diffrn_reflns_limit_h_min -12
_diffrn_reflns_limit_k_max 16
_diffrn_reflns_limit_k_min -13
_diffrn_reflns_limit_l_max 31
_diffrn_reflns_limit_l_min -32
_diffrn_reflns_number 21660
_diffrn_reflns_point_group_measured_fraction_full 0.990
_diffrn_reflns_point_group_measured_fraction_max 0.972
_diffrn_reflns_theta_full 24.415
_diffrn_reflns_theta_max 29.453
_diffrn_reflns_theta_min 1.725
_exptl_absorpt_coefficient_mu 0.264
_exptl_absorpt_correction_T_max 1.00000
_exptl_absorpt_correction_T_min 0.89500
_exptl_absorpt_correction_type multi-scan
_exptl_absorpt_process_details
;
CrysAlisPro, Agilent Technologies,
Version 1.171.36.28 (release 01-02-2013 CrysAlis171 .NET)
Empirical absorption correction using spherical harmonics,
implemented in SCALE3 ABSPACK scaling algorithm.
;
_exptl_crystal_colour Colourless
_exptl_crystal_density_diffrn 1.432
_exptl_crystal_description Parallelepiped
_exptl_crystal_F_000 1104
_exptl_crystal_size_max 0.50
_exptl_crystal_size_mid 0.40
_exptl_crystal_size_min 0.20
_refine_diff_density_max 0.272
_refine_diff_density_min -0.431
_refine_diff_density_rms 0.071
_refine_ls_extinction_coef .
_refine_ls_extinction_method none
_refine_ls_goodness_of_fit_ref 1.037
_refine_ls_hydrogen_treatment mixed
_refine_ls_matrix_type full
_refine_ls_number_parameters 176
_refine_ls_number_reflns 3629
_refine_ls_number_restraints 0
_refine_ls_restrained_S_all 1.037
_refine_ls_R_factor_all 0.0971
_refine_ls_R_factor_gt 0.0635
_refine_ls_shift/su_max 0.000
_refine_ls_shift/su_mean 0.000
_refine_ls_structure_factor_coef Fsqd
_refine_ls_weighting_details 'w=1/[\s^2^(Fo^2^)+(0.0463P)^2^+1.4827P] where P=(Fo^2^+2Fc^2^)/3'
_refine_ls_weighting_scheme calc
_refine_ls_wR_factor_gt 0.1419
_refine_ls_wR_factor_ref 0.1646
_reflns_Friedel_coverage 0.000
_reflns_Friedel_fraction_full .
_reflns_Friedel_fraction_max .
_reflns_number_gt 2349
_reflns_number_total 3629
_reflns_threshold_expression 'I > 2\s(I)'
_cod_data_source_file Exp_Form-II2FSynchrotron_Form-II_300K.cif
_cod_data_source_block 300k_smz-f2_a
_cod_database_code 1547452
_shelx_space_group_comment
;
The symmetry employed for this shelxl refinement is uniquely defined
by the following loop, which should always be used as a source of
symmetry information in preference to the above space-group names.
They are only intended as comments.
;
_shelx_estimated_absorpt_t_min 0.879
_shelx_estimated_absorpt_t_max 0.949

loop_
_space_group_symop_operation_xyz
'x, y, z'
'-x+1/2, -y, z+1/2'
'-x, y+1/2, -z+1/2'
'x+1/2, -y+1/2, -z'
'-x, -y, -z'
'x-1/2, y, -z-1/2'
'x, -y-1/2, z-1/2'
'-x-1/2, y-1/2, z'

loop_
_atom_site_label
_atom_site_type_symbol
_atom_site_fract_x
_atom_site_fract_y
_atom_site_fract_z
_atom_site_U_iso_or_equiv
_atom_site_adp_type
_atom_site_occupancy
_atom_site_site_symmetry_order
_atom_site_calc_flag
_atom_site_refinement_flags_posn
_atom_site_refinement_flags_adp
_atom_site_refinement_flags_occupancy
_atom_site_disorder_assembly
_atom_site_disorder_group
S1 S 0.33335(7) 0.34682(5) 0.38981(2) 0.04124(19) Uani 1 1 d . . . . .
O2 O 0.1987(2) 0.39707(16) 0.40962(8) 0.0509(5) Uani 1 1 d . . . . .
O1 O 0.3433(2) 0.22526(14) 0.38624(8) 0.0547(5) Uani 1 1 d . . . . .
N4 N 0.6660(2) 0.42640(19) 0.48530(9) 0.0461(5) Uani 1 1 d . . . . .
N3 N 0.6552(2) 0.28659(17) 0.40938(10) 0.0463(5) Uani 1 1 d . . . . .
N2 N 0.4519(2) 0.39436(19) 0.43779(10) 0.0449(5) Uani 1 1 d . . . . .
N1 N 0.4578(4) 0.5339(3) 0.15589(12) 0.0657(8) Uani 1 1 d . . . . .
C1 C 0.3777(3) 0.4048(2) 0.32208(10) 0.0412(5) Uani 1 1 d . . . . .
C2 C 0.4496(3) 0.3394(2) 0.28058(12) 0.0543(7) Uani 1 1 d . . . . .
H2 H 0.4783 0.2653 0.2896 0.071 Uiso 1 1 calc R U . . .
C3 C 0.4786(4) 0.3837(2) 0.22632(12) 0.0593(8) Uani 1 1 d . . . . .
H3 H 0.5290 0.3395 0.1992 0.077 Uiso 1 1 calc R U . . .
C4 C 0.4343(3) 0.4936(2) 0.21094(11) 0.0487(6) Uani 1 1 d . . . . .
C5 C 0.3625(3) 0.5588(2) 0.25368(12) 0.0513(7) Uani 1 1 d . . . . .
H5 H 0.3330 0.6328 0.2448 0.067 Uiso 1 1 calc R U . . .
C6 C 0.3350(3) 0.5153(2) 0.30855(11) 0.0463(6) Uani 1 1 d . . . . .
H6 H 0.2879 0.5599 0.3364 0.060 Uiso 1 1 calc R U . . .
C7 C 0.5976(3) 0.3667(2) 0.44341(10) 0.0409(5) Uani 1 1 d . . . . .
C8 C 0.8074(3) 0.4018(3) 0.49262(12) 0.0527(7) Uani 1 1 d . . . . .
H8 H 0.8599 0.4414 0.5209 0.069 Uiso 1 1 calc R U . . .
C9 C 0.8778(3) 0.3212(2) 0.46029(12) 0.0545(7) Uani 1 1 d . . . . .
H9 H 0.9764 0.3054 0.4662 0.071 Uiso 1 1 calc R U . . .
C10 C 0.7978(3) 0.2633(2) 0.41822(12) 0.0505(6) Uani 1 1 d . . . . .
C11 C 0.8658(4) 0.1712(3) 0.38199(16) 0.0738(10) Uani 1 1 d . . . . .
H11A H 0.8214 0.0993 0.3914 0.096 Uiso 1 1 calc R U . . .
H11B H 0.9687 0.1677 0.3900 0.096 Uiso 1 1 calc R U . . .
H11C H 0.8508 0.1877 0.3413 0.096 Uiso 1 1 calc R U . . .
H1N2 H 0.420(3) 0.441(2) 0.4573(12) 0.044(8) Uiso 1 1 d . . . . .
H1N1 H 0.505(4) 0.492(3) 0.1356(17) 0.073(11) Uiso 1 1 d . . . . .
H2N1 H 0.462(5) 0.604(4) 0.1477(19) 0.108(15) Uiso 1 1 d . . . . .

loop_
_atom_site_aniso_label
_atom_site_aniso_U_11
_atom_site_aniso_U_22
_atom_site_aniso_U_33
_atom_site_aniso_U_23
_atom_site_aniso_U_13
_atom_site_aniso_U_12
S1 0.0424(4) 0.0437(3) 0.0377(3) -0.0035(2) 0.0000(2) -0.0047(3)
O2 0.0405(11) 0.0673(12) 0.0450(9) -0.0023(8) 0.0009(8) -0.0033(9)
O1 0.0753(15) 0.0390(9) 0.0497(10) -0.0022(7) 0.0002(9) -0.0100(9)
N4 0.0421(13) 0.0535(12) 0.0427(11) -0.0054(9) -0.0033(9) 0.0057(10)
N3 0.0477(14) 0.0467(11) 0.0445(11) -0.0027(8) 0.0026(9) 0.0073(10)
N2 0.0412(13) 0.0488(12) 0.0448(11) -0.0125(9) -0.0034(9) 0.0059(10)
N1 0.088(2) 0.0595(16) 0.0497(14) 0.0072(12) 0.0196(13) 0.0033(16)
C1 0.0422(14) 0.0425(12) 0.0387(11) -0.0028(9) 0.0016(10) -0.0032(10)
C2 0.068(2) 0.0460(14) 0.0486(14) 0.0025(10) 0.0114(13) 0.0116(13)
C3 0.074(2) 0.0545(15) 0.0492(15) -0.0034(11) 0.0200(14) 0.0102(14)
C4 0.0541(17) 0.0471(13) 0.0450(13) 0.0002(10) 0.0068(12) -0.0065(12)
C5 0.0639(19) 0.0374(12) 0.0525(14) 0.0032(10) 0.0066(13) 0.0005(11)
C6 0.0522(17) 0.0425(12) 0.0442(12) -0.0065(9) 0.0080(11) -0.0027(11)
C7 0.0448(15) 0.0424(12) 0.0357(11) 0.0022(9) 0.0004(10) 0.0045(11)
C8 0.0437(17) 0.0645(17) 0.0500(14) 0.0004(12) -0.0074(12) 0.0036(13)
C9 0.0463(17) 0.0630(16) 0.0542(16) 0.0086(13) 0.0017(13) 0.0087(13)
C10 0.0488(17) 0.0505(14) 0.0522(14) 0.0086(11) 0.0103(12) 0.0096(12)
C11 0.072(2) 0.070(2) 0.079(2) -0.0083(16) 0.0172(18) 0.0224(17)

loop_
_atom_type_symbol
_atom_type_description
_atom_type_scat_dispersion_real
_atom_type_scat_dispersion_imag
_atom_type_scat_source
C C 0.0033 0.0016 'International Tables Vol C Tables 4.2.6.8 and 6.1.1.4'
H H 0.0000 0.0000 'International Tables Vol C Tables 4.2.6.8 and 6.1.1.4'
N N 0.0061 0.0033 'International Tables Vol C Tables 4.2.6.8 and 6.1.1.4'
O O 0.0106 0.0060 'International Tables Vol C Tables 4.2.6.8 and 6.1.1.4'
S S 0.1246 0.1234 'International Tables Vol C Tables 4.2.6.8 and 6.1.1.4'

loop_
_geom_angle_atom_site_label_1
_geom_angle_atom_site_label_2
_geom_angle_atom_site_label_3
_geom_angle
_geom_angle_site_symmetry_1
_geom_angle_site_symmetry_3
O1 S1 O2 118.72(12) . .
O1 S1 N2 109.53(12) . .
O2 S1 N2 102.47(11) . .
O1 S1 C1 108.83(11) . .
O2 S1 C1 108.70(12) . .
N2 S1 C1 108.05(12) . .
C8 N4 C7 115.4(2) . .
C7 N3 C10 116.0(2) . .
C7 N2 S1 128.48(18) . .
C7 N2 H1N2 119(2) . .
S1 N2 H1N2 112(2) . .
C4 N1 H1N1 114(3) . .
C4 N1 H2N1 123(3) . .
H1N1 N1 H2N1 116(4) . .
C2 C1 C6 119.8(2) . .
C2 C1 S1 120.37(19) . .
C6 C1 S1 119.81(18) . .
C3 C2 C1 120.3(2) . .
C3 C2 H2 119.9 . .
C1 C2 H2 119.9 . .
C2 C3 C4 121.4(2) . .
C2 C3 H3 119.3 . .
C4 C3 H3 119.3 . .
N1 C4 C3 120.5(3) . .
N1 C4 C5 121.9(3) . .
C3 C4 C5 117.5(2) . .
C6 C5 C4 121.3(2) . .
C6 C5 H5 119.4 . .
C4 C5 H5 119.4 . .
C5 C6 C1 119.8(2) . .
C5 C6 H6 120.1 . .
C1 C6 H6 120.1 . .
N3 C7 N4 127.1(2) . .
N3 C7 N2 119.6(2) . .
N4 C7 N2 113.3(2) . .
N4 C8 C9 122.6(3) . .
N4 C8 H8 118.7 . .
C9 C8 H8 118.7 . .
C8 C9 C10 117.8(3) . .
C8 C9 H9 121.1 . .
C10 C9 H9 121.1 . .
N3 C10 C9 121.1(3) . .
N3 C10 C11 117.7(3) . .
C9 C10 C11 121.2(3) . .
C10 C11 H11A 109.5 . .
C10 C11 H11B 109.5 . .
H11A C11 H11B 109.5 . .
C10 C11 H11C 109.5 . .
H11A C11 H11C 109.5 . .
H11B C11 H11C 109.5 . .

loop_
_geom_bond_atom_site_label_1
_geom_bond_atom_site_label_2
_geom_bond_distance
_geom_bond_site_symmetry_2
S1 O1 1.4291(18) .
S1 O2 1.4382(19) .
S1 N2 1.640(2) .
S1 C1 1.740(2) .
N4 C8 1.335(3) .
N4 C7 1.341(3) .
N3 C7 1.329(3) .
N3 C10 1.347(3) .
N2 C7 1.377(3) .
N2 H1N2 0.77(3) .
N1 C4 1.363(3) .
N1 H1N1 0.80(4) .
N1 H2N1 0.84(5) .
C1 C2 1.386(3) .
C1 C6 1.388(3) .
C2 C3 1.371(4) .
C2 H2 0.9300 .
C3 C4 1.395(4) .
C3 H3 0.9300 .
C4 C5 1.404(4) .
C5 C6 1.378(4) .
C5 H5 0.9300 .
C6 H6 0.9300 .
C8 C9 1.362(4) .
C8 H8 0.9300 .
C9 C10 1.386(4) .
C9 H9 0.9300 .
C10 C11 1.495(4) .
C11 H11A 0.9600 .
C11 H11B 0.9600 .
C11 H11C 0.9600 .

loop_
_geom_hbond_atom_site_label_D
_geom_hbond_atom_site_label_H
_geom_hbond_atom_site_label_A
_geom_hbond_distance_DH
_geom_hbond_distance_HA
_geom_hbond_distance_DA
_geom_hbond_angle_DHA
_geom_hbond_site_symmetry_A
C6 H6 O1 0.93 2.55 3.445(3) 162.2 8_665
C8 H8 O2 0.93 2.53 3.249(4) 134.5 5_666
C9 H9 O2 0.93 2.64 3.278(4) 126.4 1_655
N2 H1N2 N4 0.77(3) 2.18(3) 2.944(3) 178(3) 5_666
N1 H1N1 O2 0.80(4) 2.33(4) 3.110(4) 164(3) 6_656
N1 H2N1 O1 0.84(5) 2.41(5) 3.043(4) 133(4) 3_655
N1 H2N1 N3 0.84(5) 2.72(5) 3.472(4) 149(4) 3_655

loop_
_geom_torsion_atom_site_label_1
_geom_torsion_atom_site_label_2
_geom_torsion_atom_site_label_3
_geom_torsion_atom_site_label_4
_geom_torsion
_geom_torsion_site_symmetry_1
_geom_torsion_site_symmetry_2
_geom_torsion_site_symmetry_3
_geom_torsion_site_symmetry_4
O1 S1 N2 C7 47.5(3) . . . .
O2 S1 N2 C7 174.4(2) . . . .
C1 S1 N2 C7 -70.9(3) . . . .
O1 S1 C1 C2 -16.5(3) . . . .
O2 S1 C1 C2 -147.1(2) . . . .
N2 S1 C1 C2 102.4(2) . . . .
O1 S1 C1 C6 160.6(2) . . . .
O2 S1 C1 C6 29.9(2) . . . .
N2 S1 C1 C6 -80.6(2) . . . .
C6 C1 C2 C3 0.0(5) . . . .
S1 C1 C2 C3 177.1(2) . . . .
C1 C2 C3 C4 -1.5(5) . . . .
C2 C3 C4 N1 -176.8(3) . . . .
C2 C3 C4 C5 1.9(5) . . . .
N1 C4 C5 C6 177.7(3) . . . .
C3 C4 C5 C6 -0.9(4) . . . .
C4 C5 C6 C1 -0.4(4) . . . .
C2 C1 C6 C5 0.9(4) . . . .
S1 C1 C6 C5 -176.2(2) . . . .
C10 N3 C7 N4 0.0(4) . . . .
C10 N3 C7 N2 -179.0(2) . . . .
C8 N4 C7 N3 0.5(4) . . . .
C8 N4 C7 N2 179.5(2) . . . .
S1 N2 C7 N3 -4.7(4) . . . .
S1 N2 C7 N4 176.21(19) . . . .
C7 N4 C8 C9 -0.5(4) . . . .
N4 C8 C9 C10 0.1(4) . . . .
C7 N3 C10 C9 -0.4(4) . . . .
C7 N3 C10 C11 178.3(3) . . . .
C8 C9 C10 N3 0.4(4) . . . .
C8 C9 C10 C11 -178.3(3) . . . .
